data_4067261
loop_
_publ_author_name
'J\"anis, Janne'
'Jakonen, Minna'
'Oresmaa, Larisa'
'Hirva, Pipsa'
'Laurila, Elina'
'Vlasova, Liubov'
'Vainiotalo, Pirjo'
'Haukka, Matti'

_publ_section_title
;
 Fragmentation Pathways of [MX2(CO)2(dcbpy)] (M = Ru, Os; X = Cl, Br, I;
 dcbpy = 2,2&#x2032;-bipyridine-4,4&#x2032;-dicarboxylic acid) Complexes
;
_journal_issue 5
_journal_name_full Organometallics
_journal_page_first 1070
_journal_paper_doi 10.1021/om900661t
_journal_volume 29
_journal_year 2010
_chemical_formula_moiety 'C14 H8 Br2 N2 O6 Os, H2 O'
_chemical_formula_sum 'C14 H10 Br2 N2 O7 Os'
_chemical_formula_weight 668.26
_chemical_name_systematic
;
 ?
;
_space_group_IT_number 14
_symmetry_cell_setting monoclinic
_symmetry_space_group_name_Hall '-P 2ybc'
_symmetry_space_group_name_H-M 'P 1 21/c 1'
_atom_sites_solution_hydrogens mixed
_atom_sites_solution_primary direct
_atom_sites_solution_secondary difmap
_audit_creation_method SHELXL-97
_cell_angle_alpha 90.00
_cell_angle_beta 93.611(7)
_cell_angle_gamma 90.00
_cell_formula_units_Z 4
_cell_length_a 6.6047(5)
_cell_length_b 19.573(2)
_cell_length_c 13.3682(12)
_cell_measurement_reflns_used 4461
_cell_measurement_temperature 120(2)
_cell_measurement_theta_max 27.48
_cell_measurement_theta_min 1.00
_cell_volume 1724.7(3)
_computing_cell_refinement 'Denzo/Scalepack (Otwinowski & Minor, 1997)'
_computing_data_collection 'Collect (Bruker AXS BV, 1997-2004)'
_computing_data_reduction 'Denzo/Scalepack (Otwinowski & Minor, 1997)'
_computing_molecular_graphics 'Diamond v.3.1e (Brandenburg, 2007)'
_computing_publication_material 'SHELXL-97 (Sheldrick, 1997)'
_computing_structure_refinement 'SHELXL-97 (Sheldrick, 1997)'
_computing_structure_solution 'SHELXS-97 (Sheldrick, 1997)'
_diffrn_ambient_temperature 120(2)
_diffrn_detector_area_resol_mean 9
_diffrn_measured_fraction_theta_full 0.987
_diffrn_measured_fraction_theta_max 0.987
_diffrn_measurement_device '95mm CCD camera on \k-goniostat'
_diffrn_measurement_device_type 'Nonius KappaCCD'
_diffrn_measurement_method '\f scans and \w scans with \k offset'
_diffrn_radiation_monochromator 'horizontally mounted graphite crystal'
_diffrn_radiation_source 'fine-focus sealed tube'
_diffrn_radiation_type MoK\a
_diffrn_radiation_wavelength 0.71073
_diffrn_reflns_av_R_equivalents 0.0923
_diffrn_reflns_av_sigmaI/netI 0.0717
_diffrn_reflns_limit_h_max 7
_diffrn_reflns_limit_h_min -7
_diffrn_reflns_limit_k_max 22
_diffrn_reflns_limit_k_min -23
_diffrn_reflns_limit_l_max 15
_diffrn_reflns_limit_l_min -15
_diffrn_reflns_number 12028
_diffrn_reflns_theta_full 25.00
_diffrn_reflns_theta_max 25.00
_diffrn_reflns_theta_min 2.58
_exptl_absorpt_coefficient_mu 12.067
_exptl_absorpt_correction_T_max 0.6181
_exptl_absorpt_correction_T_min 0.2592
_exptl_absorpt_correction_type multi-scan
_exptl_absorpt_process_details 'SADABS v.2.10 (Sheldrick, 2003)'
_exptl_crystal_colour orange
_exptl_crystal_density_diffrn 2.573
_exptl_crystal_density_method 'not measured'
_exptl_crystal_description block
_exptl_crystal_F_000 1240
_exptl_crystal_size_max 0.15
_exptl_crystal_size_mid 0.09
_exptl_crystal_size_min 0.04
_refine_diff_density_max 2.070
_refine_diff_density_min -1.587
_refine_diff_density_rms 0.246
_refine_ls_extinction_method none
_refine_ls_goodness_of_fit_ref 1.093
_refine_ls_hydrogen_treatment constr
_refine_ls_matrix_type full
_refine_ls_number_parameters 235
_refine_ls_number_reflns 2991
_refine_ls_number_restraints 0
_refine_ls_restrained_S_all 1.093
_refine_ls_R_factor_all 0.0899
_refine_ls_R_factor_gt 0.0553
_refine_ls_shift/su_max 0.001
_refine_ls_shift/su_mean 0.000
_refine_ls_structure_factor_coef Fsqd
_refine_ls_weighting_details 'calc w=1/[\s^2^(Fo^2^)+(0.0544P)^2^+22.7859P] where P=(Fo^2^+2Fc^2^)/3'
_refine_ls_weighting_scheme calc
_refine_ls_wR_factor_gt 0.1300
_refine_ls_wR_factor_ref 0.1437
_reflns_number_gt 2093
_reflns_number_total 2991
_reflns_threshold_expression >2sigma(I)
_cod_data_source_file om900661t_si_001.cif
_cod_data_source_block 2
_cod_original_cell_volume 1724.8(3)
_cod_original_sg_symbol_H-M 'P 21/c'
_cod_database_code 4067261

loop_
_symmetry_equiv_pos_as_xyz
'x, y, z'
'-x, y+1/2, -z+1/2'
'-x, -y, -z'
'x, -y-1/2, z-1/2'

loop_
_atom_site_label
_atom_site_type_symbol
_atom_site_fract_x
_atom_site_fract_y
_atom_site_fract_z
_atom_site_U_iso_or_equiv
_atom_site_adp_type
_atom_site_occupancy
_atom_site_symmetry_multiplicity
_atom_site_calc_flag
_atom_site_refinement_flags
Os1 Os -0.17122(8) 0.34444(3) 0.44558(4) 0.0291(2) Uani 1 1 d .
Br1 Br -0.0306(2) 0.34665(8) 0.27331(11) 0.0374(4) Uani 1 1 d .
Br2 Br -0.3268(2) 0.33272(8) 0.61220(11) 0.0394(4) Uani 1 1 d .
O1 O -0.4666(15) 0.4570(6) 0.3901(8) 0.041(3) Uani 1 1 d .
O2 O 0.1443(17) 0.4368(7) 0.5199(9) 0.040(3) Uani 1 1 d .
O3 O 0.2401(17) 0.0144(6) 0.5433(9) 0.052(3) Uani 1 1 d .
O4 O 0.4680(15) 0.0806(5) 0.6321(8) 0.043(3) Uani 1 1 d .
H4O H 0.5499 0.0388 0.6438 0.064 Uiso 1 1 d R
O5 O -0.6575(15) 0.0318(5) 0.3012(8) 0.042(3) Uani 1 1 d .
O6 O -0.8904(15) 0.1073(5) 0.2553(8) 0.044(3) Uani 1 1 d .
H6O H -0.9634 0.0738 0.2540 0.066 Uiso 1 1 d R
O7 O -1.1370(15) 0.0088(5) 0.2176(9) 0.053(3) Uani 1 1 d .
H7O H -1.1206 -0.0306 0.2034 0.079 Uiso 1 1 d R
H7P H -1.1726 0.0359 0.1741 0.079 Uiso 1 1 d R
N1 N -0.0006(17) 0.2569(6) 0.4888(8) 0.026(3) Uani 1 1 d .
N2 N -0.3581(15) 0.2615(5) 0.3919(8) 0.024(2) Uani 1 1 d .
C1 C -0.363(3) 0.4189(8) 0.4107(11) 0.035(4) Uani 1 1 d .
C2 C 0.044(3) 0.4109(8) 0.4986(10) 0.023(3) Uani 1 1 d .
C10 C 0.182(2) 0.2572(7) 0.5373(10) 0.026(3) Uani 1 1 d .
H10 H 0.2445 0.3000 0.5525 0.031 Uiso 1 1 calc R
C11 C 0.285(2) 0.1984(7) 0.5664(9) 0.024(3) Uani 1 1 d .
H11 H 0.4138 0.2009 0.6019 0.029 Uiso 1 1 calc R
C12 C 0.1981(19) 0.1361(7) 0.5432(9) 0.026(3) Uani 1 1 d .
C13 C 0.009(2) 0.1338(7) 0.4933(10) 0.031(3) Uani 1 1 d .
H13 H -0.0563 0.0913 0.4793 0.038 Uiso 1 1 calc R
C14 C -0.083(2) 0.1943(7) 0.4640(10) 0.026(3) Uani 1 1 d .
C15 C -0.287(2) 0.1987(7) 0.4103(10) 0.029(3) Uani 1 1 d .
C16 C -0.401(2) 0.1398(7) 0.3770(10) 0.029(3) Uani 1 1 d .
H16 H -0.3528 0.0948 0.3904 0.035 Uiso 1 1 calc R
C17 C -0.587(2) 0.1514(7) 0.3239(10) 0.030(3) Uani 1 1 d .
C18 C -0.6550(19) 0.2166(7) 0.3038(10) 0.027(3) Uani 1 1 d .
H18 H -0.7794 0.2244 0.2659 0.033 Uiso 1 1 calc R
C19 C -0.535(2) 0.2716(7) 0.3409(11) 0.033(3) Uani 1 1 d .
H19 H -0.5816 0.3170 0.3292 0.040 Uiso 1 1 calc R
C20 C 0.302(2) 0.0714(8) 0.5728(12) 0.036(4) Uani 1 1 d .
C21 C -0.715(2) 0.0898(8) 0.2910(10) 0.030(3) Uani 1 1 d .

loop_
_atom_site_aniso_label
_atom_site_aniso_U_11
_atom_site_aniso_U_22
_atom_site_aniso_U_33
_atom_site_aniso_U_23
_atom_site_aniso_U_13
_atom_site_aniso_U_12
Os1 0.0298(3) 0.0285(3) 0.0292(3) 0.0003(3) 0.0025(2) 0.0008(3)
Br1 0.0412(8) 0.0371(8) 0.0345(9) 0.0023(7) 0.0063(6) 0.0058(7)
Br2 0.0400(9) 0.0427(9) 0.0356(9) -0.0026(7) 0.0031(6) -0.0048(7)
O1 0.029(6) 0.038(6) 0.054(7) 0.005(5) -0.013(5) 0.004(5)
O2 0.030(7) 0.055(8) 0.036(7) 0.023(6) 0.005(5) 0.012(6)
O3 0.056(7) 0.032(6) 0.064(8) 0.002(5) -0.025(6) -0.005(5)
O4 0.039(6) 0.035(6) 0.051(7) -0.004(5) -0.018(5) 0.005(5)
O5 0.048(6) 0.017(5) 0.059(7) 0.006(5) -0.008(5) 0.001(5)
O6 0.036(6) 0.036(6) 0.057(7) -0.011(5) -0.014(5) -0.004(5)
O7 0.040(6) 0.033(6) 0.083(9) -0.001(6) -0.010(6) -0.002(5)
N1 0.027(6) 0.036(7) 0.015(6) -0.002(5) -0.001(5) -0.004(5)
N2 0.015(6) 0.026(6) 0.030(6) 0.002(5) 0.000(5) 0.003(5)
C1 0.050(10) 0.035(9) 0.021(8) -0.004(7) 0.005(7) -0.019(8)
C2 0.042(10) 0.022(8) 0.007(7) 0.004(6) -0.001(7) 0.017(7)
C10 0.030(8) 0.023(7) 0.025(8) -0.010(6) 0.011(6) -0.002(6)
C11 0.032(7) 0.029(8) 0.011(6) 0.002(5) 0.002(5) -0.001(6)
C12 0.028(7) 0.036(8) 0.016(7) -0.002(6) 0.017(6) 0.004(6)
C13 0.036(8) 0.033(8) 0.026(8) -0.002(6) 0.009(6) 0.000(6)
C14 0.030(7) 0.024(7) 0.023(7) 0.002(6) 0.002(6) -0.002(6)
C15 0.030(8) 0.037(9) 0.021(7) -0.001(6) -0.003(6) -0.006(6)
C16 0.026(7) 0.026(8) 0.036(8) 0.000(6) 0.003(6) 0.002(6)
C17 0.037(8) 0.023(7) 0.029(8) -0.008(6) -0.001(6) -0.002(6)
C18 0.023(7) 0.037(8) 0.021(7) 0.002(6) -0.008(6) 0.004(6)
C19 0.030(8) 0.026(8) 0.043(9) 0.003(7) 0.003(7) -0.006(6)
C20 0.031(8) 0.036(9) 0.042(9) -0.003(7) 0.004(7) -0.003(7)
C21 0.026(8) 0.041(9) 0.024(8) 0.003(6) 0.002(6) 0.005(6)

loop_
_atom_type_symbol
_atom_type_description
_atom_type_scat_dispersion_real
_atom_type_scat_dispersion_imag
_atom_type_scat_source
C C 0.0033 0.0016 'International Tables Vol C Tables 4.2.6.8 and 6.1.1.4'
H H 0.0000 0.0000 'International Tables Vol C Tables 4.2.6.8 and 6.1.1.4'
N N 0.0061 0.0033 'International Tables Vol C Tables 4.2.6.8 and 6.1.1.4'
O O 0.0106 0.0060 'International Tables Vol C Tables 4.2.6.8 and 6.1.1.4'
Br Br -0.2901 2.4595 'International Tables Vol C Tables 4.2.6.8 and 6.1.1.4'
Os Os -1.2165 7.6030 'International Tables Vol C Tables 4.2.6.8 and 6.1.1.4'

loop_
_geom_angle_atom_site_label_1
_geom_angle_atom_site_label_2
_geom_angle_atom_site_label_3
_geom_angle
_geom_angle_publ_flag
C1 Os1 C2 92.0(6) yes
C1 Os1 N1 172.1(5) ?
C2 Os1 N1 94.3(5) ?
C1 Os1 N2 97.6(5) ?
C2 Os1 N2 170.2(5) ?
N1 Os1 N2 76.3(4) yes
C1 Os1 Br2 89.1(4) ?
C2 Os1 Br2 93.8(4) ?
N1 Os1 Br2 85.7(3) ?
N2 Os1 Br2 88.2(3) ?
C1 Os1 Br1 92.3(4) ?
C2 Os1 Br1 91.0(4) ?
N1 Os1 Br1 92.4(3) ?
N2 Os1 Br1 86.8(3) ?
Br2 Os1 Br1 174.99(6) yes
C20 O4 H4O 114.0 ?
C21 O6 H6O 108.4 ?
H7O O7 H7P 119.7 ?
C10 N1 C14 117.1(11) ?
C10 N1 Os1 125.5(9) ?
C14 N1 Os1 117.4(8) ?
C19 N2 C15 121.3(11) ?
C19 N2 Os1 122.1(9) ?
C15 N2 Os1 116.6(8) ?
O1 C1 Os1 177.8(14) ?
O2 C2 Os1 175.0(18) ?
N1 C10 C11 123.2(12) ?
N1 C10 H10 118.4 ?
C11 C10 H10 118.4 ?
C12 C11 C10 119.1(12) ?
C12 C11 H11 120.5 ?
C10 C11 H11 120.5 ?
C11 C12 C13 119.3(13) ?
C11 C12 C20 121.2(12) ?
C13 C12 C20 119.5(13) ?
C14 C13 C12 118.8(13) ?
C14 C13 H13 120.6 ?
C12 C13 H13 120.6 ?
N1 C14 C13 122.4(12) ?
N1 C14 C15 113.5(11) ?
C13 C14 C15 124.0(12) ?
N2 C15 C16 120.7(12) ?
N2 C15 C14 116.2(12) ?
C16 C15 C14 123.1(13) ?
C17 C16 C15 117.2(13) ?
C17 C16 H16 121.4 ?
C15 C16 H16 121.4 ?
C18 C17 C16 121.0(12) ?
C18 C17 C21 120.8(12) ?
C16 C17 C21 118.2(12) ?
C17 C18 C19 118.2(12) ?
C17 C18 H18 120.9 ?
C19 C18 H18 120.9 ?
N2 C19 C18 121.6(13) ?
N2 C19 H19 119.2 ?
C18 C19 H19 119.2 ?
O3 C20 O4 123.7(14) yes
O3 C20 C12 123.0(13) ?
O4 C20 C12 113.3(13) ?
O5 C21 O6 124.7(14) yes
O5 C21 C17 123.4(12) ?
O6 C21 C17 111.8(13) ?

loop_
_geom_bond_atom_site_label_1
_geom_bond_atom_site_label_2
_geom_bond_distance
_geom_bond_publ_flag
Os1 C1 1.969(19) yes
Os1 C2 2.023(17) yes
Os1 N1 2.110(11) yes
Os1 N2 2.135(10) yes
Os1 Br2 2.5214(17) yes
Os1 Br1 2.5372(16) yes
O1 C1 1.036(18) ?
O2 C2 0.866(15) ?
O3 C20 1.244(18) yes
O4 C20 1.325(16) yes
O4 H4O 0.9880 ?
O5 C21 1.204(17) yes
O6 C21 1.271(16) yes
O6 H6O 0.8130 ?
O7 H7O 0.8033 ?
O7 H7P 0.8110 ?
N1 C10 1.333(17) ?
N1 C14 1.375(17) ?
N2 C19 1.330(17) ?
N2 C15 1.335(17) ?
C10 C11 1.381(19) ?
C10 H10 0.9500 ?
C11 C12 1.375(19) ?
C11 H11 0.9500 ?
C12 C13 1.379(19) ?
C12 C20 1.48(2) ?
C13 C14 1.377(19) ?
C13 H13 0.9500 ?
C14 C15 1.484(18) ?
C15 C16 1.435(19) ?
C16 C17 1.398(18) ?
C16 H16 0.9500 ?
C17 C18 1.373(19) ?
C17 C21 1.520(19) ?
C18 C19 1.408(19) ?
C18 H18 0.9500 ?
C19 H19 0.9500 ?

loop_
_geom_hbond_atom_site_label_D
_geom_hbond_atom_site_label_H
_geom_hbond_atom_site_label_A
_geom_hbond_distance_DH
_geom_hbond_distance_HA
_geom_hbond_distance_DA
_geom_hbond_angle_DHA
_geom_hbond_site_symmetry_A
_geom_hbond_publ_flag
O4 H4O O5 0.99 1.70 2.657(14) 162.1 3_556 yes
O6 H6O O7 0.81 1.76 2.553(14) 164.5 . yes
O7 H7O Br1 0.80 2.61 3.361(11) 155.6 2_445 yes
O7 H7P Br2 0.81 2.87 3.599(11) 151.0 4_465 yes
